data_2208762
loop_
_publ_author_name
'Huang, Ping-Hsin'
'Shen, Jiun-Yi'
'Huang, Tai-Hsiang'
'Wen, Yuh-Sheng'
'Lu, Kwa-Nan'

_publ_section_title
;
 <i>N</i>-(2',7'-Di-<i>tert</i>-butyl-9,9'-spirobifluoren-2-yl)aniline
;
_journal_coeditor_code WW6477
_journal_issue 4
_journal_name_full 'Acta Crystallographica Section E'
_journal_page_first o1358
_journal_page_last o1359
_journal_paper_doi 10.1107/S1600536806008439
_journal_volume 62
_journal_year 2006
_chemical_formula_iupac 'C39 H37 N'
_chemical_formula_moiety 'C39 H37 N'
_chemical_formula_sum 'C39 H37 N'
_chemical_formula_weight 519.70
_chemical_name_systematic
;
N-(2',7'-Di-tert-butyl-9,9'-spirobifluoren-2-yl)aniline
;
_space_group_IT_number 15
_symmetry_cell_setting monoclinic
_symmetry_space_group_name_Hall '-C 2yc'
_symmetry_space_group_name_H-M 'C 1 2/c 1'
_atom_sites_solution_hydrogens geom
_atom_sites_solution_primary direct
_atom_sites_solution_secondary difmap
_audit_creation_method SHELXL-97
_cell_angle_alpha 90.00
_cell_angle_beta 120.042(3)
_cell_angle_gamma 90.00
_cell_formula_units_Z 16
_cell_length_a 43.971(3)
_cell_length_b 11.0785(7)
_cell_length_c 27.6079(16)
_cell_measurement_reflns_used 5849
_cell_measurement_temperature 100.00(10)
_cell_measurement_theta_max 23.15
_cell_measurement_theta_min 2.31
_cell_volume 11642.0(13)
_computing_cell_refinement 'SAINT (Bruker, 2001)'
_computing_data_collection 'SMART (Bruker, 2001)'
_computing_data_reduction SAINT
_computing_molecular_graphics 'ORTEP-3 for Windows (Farrugia, 1997)'
_computing_publication_material 'WinGX (Farrugia, 1999)'
_computing_structure_refinement 'SHELXL97 (Sheldrick, 1997)'
_computing_structure_solution 'SHELXS97 (Sheldrick, 1997)'
_diffrn_ambient_temperature 100.00(10)
_diffrn_measured_fraction_theta_full 1.000
_diffrn_measured_fraction_theta_max 1.000
_diffrn_measurement_device_type 'Bruker SMART CCD area-detector'
_diffrn_measurement_method '\f and \w'
_diffrn_radiation_monochromator graphite
_diffrn_radiation_source 'fine-focus sealed tube'
_diffrn_radiation_type MoK\a
_diffrn_radiation_wavelength 0.71073
_diffrn_reflns_av_R_equivalents 0.1045
_diffrn_reflns_av_sigmaI/netI 0.0847
_diffrn_reflns_limit_h_max 52
_diffrn_reflns_limit_h_min -52
_diffrn_reflns_limit_k_max 13
_diffrn_reflns_limit_k_min -13
_diffrn_reflns_limit_l_max 32
_diffrn_reflns_limit_l_min -32
_diffrn_reflns_number 79866
_diffrn_reflns_theta_full 25.03
_diffrn_reflns_theta_max 25.03
_diffrn_reflns_theta_min 1.07
_diffrn_standards_decay_% 0
_diffrn_standards_interval_count 0
_diffrn_standards_interval_time 0
_diffrn_standards_number 0
_exptl_absorpt_coefficient_mu 0.068
_exptl_absorpt_correction_T_max 0.9936
_exptl_absorpt_correction_T_min 0.9193
_exptl_absorpt_correction_type multi-scan
_exptl_absorpt_process_details '(SADABS; Bruker, 2001)'
_exptl_crystal_colour colourless
_exptl_crystal_density_diffrn 1.186
_exptl_crystal_density_method 'not measured'
_exptl_crystal_description prism
_exptl_crystal_F_000 4448
_exptl_crystal_size_max 0.16
_exptl_crystal_size_mid 0.14
_exptl_crystal_size_min 0.08
_refine_diff_density_max 0.205
_refine_diff_density_min -0.221
_refine_ls_extinction_coef 0.00049(3)
_refine_ls_extinction_expression Fc^*^=kFc[1+0.001xFc^2^\l^3^/sin(2\q)]^-1/4^
_refine_ls_extinction_method SHELXL97
_refine_ls_goodness_of_fit_ref 0.891
_refine_ls_hydrogen_treatment noref
_refine_ls_matrix_type full
_refine_ls_number_parameters 722
_refine_ls_number_reflns 10284
_refine_ls_number_restraints 0
_refine_ls_restrained_S_all 0.891
_refine_ls_R_factor_all 0.0867
_refine_ls_R_factor_gt 0.0455
_refine_ls_shift/su_max 0.001
_refine_ls_shift/su_mean 0.000
_refine_ls_structure_factor_coef Fsqd
_refine_ls_weighting_details 'calc w=1/[\s^2^(Fo^2^)+(0.0424P)^2^] where P=(Fo^2^+2Fc^2^)/3'
_refine_ls_weighting_scheme calc
_refine_ls_wR_factor_gt 0.0907
_refine_ls_wR_factor_ref 0.1032
_reflns_number_gt 6304
_reflns_number_total 10284
_reflns_threshold_expression I>2\s(I)
_cod_data_source_file ww6477.cif
_cod_data_source_block I
_cod_depositor_comments
;
The following automatic conversions were performed:
'_symmetry_cell_setting' value 'Monoclinic' changed to 'monoclinic'
according to '/home/saulius/struct/CIF-dictionaries/cif_core.dic'
dictionary named 'cif_core.dic' version 2.4.1 from 2010-06-29.

Automatic conversion script
Id: cif_fix_enum 1527 2010-12-29 10:47:43Z saulius 

The following automatic conversions were performed:

'_symmetry_cell_setting' value 'Monoclinic' changed to 'monoclinic'
according to /home/saulius/struct/CIF-dictionaries/cif_core.dic
dictionary named 'cif_core.dic' version 2.4.1 from 2010-06-29.

Automatic conversion script
Id: cif_fix_values 1715 2011-07-08 13:25:40Z adriana 
;
_cod_original_cell_volume 11641.9(12)
_cod_original_sg_symbol_H-M 'C 2/c'
_cod_database_code 2208762
_cod_database_fobs_code 2208762

loop_
_symmetry_equiv_pos_as_xyz
'x, y, z'
'-x, y, -z+1/2'
'x+1/2, y+1/2, z'
'-x+1/2, y+1/2, -z+1/2'
'-x, -y, -z'
'x, -y, z-1/2'
'-x+1/2, -y+1/2, -z'
'x+1/2, -y+1/2, z-1/2'

loop_
_atom_site_type_symbol
_atom_site_label
_atom_site_fract_x
_atom_site_fract_y
_atom_site_fract_z
_atom_site_U_iso_or_equiv
_atom_site_adp_type
_atom_site_calc_flag
_atom_site_refinement_flags
_atom_site_occupancy
N N1 0.74415(4) 0.21616(15) 0.41715(7) 0.0266(4) Uani d . 1
H H1 0.7584 0.2757 0.4249 0.032 Uiso calc R 1
N N2 0.84350(4) 0.38540(15) 0.43572(6) 0.0252(4) Uani d . 1
H H2 0.8487 0.3188 0.4256 0.030 Uiso calc R 1
C C1 0.83053(5) -0.06169(17) 0.40952(8) 0.0189(5) Uani d . 1
C C2 0.84799(5) -0.09397(17) 0.47226(8) 0.0187(5) Uani d . 1
C C3 0.83427(5) -0.16195(17) 0.49866(8) 0.0209(5) Uani d . 1
H H3 0.8131 -0.2025 0.4776 0.025 Uiso calc R 1
C C4 0.85210(6) -0.17012(18) 0.55717(8) 0.0223(5) Uani d . 1
C C5 0.88431(6) -0.10933(18) 0.58662(8) 0.0244(5) Uani d . 1
H H5 0.8969 -0.1151 0.6254 0.029 Uiso calc R 1
C C6 0.89817(6) -0.04122(18) 0.56039(8) 0.0228(5) Uani d . 1
H H6 0.9196 -0.0020 0.5812 0.027 Uiso calc R 1
C C7 0.87953(5) -0.03229(17) 0.50242(8) 0.0192(5) Uani d . 1
C C8 0.85698(5) 0.02714(17) 0.40969(8) 0.0187(5) Uani d . 1
C C9 0.85570(5) 0.08996(18) 0.36547(8) 0.0230(5) Uani d . 1
H H9 0.8367 0.0788 0.3296 0.028 Uiso calc R 1
C C10 0.88234(5) 0.16956(18) 0.37374(8) 0.0210(5) Uani d . 1
C C11 0.91074(5) 0.18170(18) 0.42841(8) 0.0232(5) Uani d . 1
H H11 0.9289 0.2343 0.4349 0.028 Uiso calc R 1
C C12 0.91273(5) 0.11786(18) 0.47319(8) 0.0214(5) Uani d . 1
H H12 0.9321 0.1265 0.5089 0.026 Uiso calc R 1
C C13 0.88553(5) 0.04134(17) 0.46396(8) 0.0192(5) Uani d . 1
C C14 0.83758(6) -0.23870(18) 0.58951(8) 0.0259(5) Uani d . 1
C C15 0.80023(6) -0.2845(2) 0.55121(9) 0.0364(6) Uani d . 1
H H15A 0.7922 -0.3269 0.5731 0.055 Uiso calc R 1
H H15B 0.8000 -0.3381 0.5237 0.055 Uiso calc R 1
H H15C 0.7850 -0.2173 0.5328 0.055 Uiso calc R 1
C C16 0.86168(6) -0.34576(19) 0.62005(9) 0.0395(6) Uani d . 1
H H16A 0.8527 -0.3890 0.6403 0.059 Uiso calc R 1
H H16B 0.8849 -0.3167 0.6457 0.059 Uiso calc R 1
H H16C 0.8626 -0.3986 0.5933 0.059 Uiso calc R 1
C C17 0.83630(6) -0.1546(2) 0.63293(8) 0.0369(6) Uani d . 1
H H17A 0.8272 -0.1981 0.6530 0.055 Uiso calc R 1
H H17B 0.8213 -0.0870 0.6141 0.055 Uiso calc R 1
H H17C 0.8596 -0.1263 0.6587 0.055 Uiso calc R 1
C C18 0.88230(6) 0.23907(19) 0.32593(8) 0.0269(5) Uani d . 1
C C19 0.90198(8) 0.1660(3) 0.30405(12) 0.0805(11) Uani d . 1
H H19A 0.9254 0.1506 0.3340 0.121 Uiso calc R 1
H H19B 0.9030 0.2104 0.2750 0.121 Uiso calc R 1
H H19C 0.8901 0.0908 0.2893 0.121 Uiso calc R 1
C C20 0.84562(7) 0.2628(3) 0.27838(10) 0.0664(9) Uani d . 1
H H20A 0.8468 0.3064 0.2493 0.100 Uiso calc R 1
H H20B 0.8330 0.3098 0.2917 0.100 Uiso calc R 1
H H20C 0.8337 0.1874 0.2638 0.100 Uiso calc R 1
C C21 0.90045(10) 0.3606(3) 0.34555(11) 0.0974(14) Uani d . 1
H H21A 0.9240 0.3487 0.3759 0.146 Uiso calc R 1
H H21B 0.8877 0.4098 0.3580 0.146 Uiso calc R 1
H H21C 0.9011 0.4002 0.3152 0.146 Uiso calc R 1
C C22 0.82166(5) -0.16916(17) 0.37026(8) 0.0200(5) Uani d . 1
C C23 0.84427(6) -0.24571(18) 0.36385(8) 0.0257(5) Uani d . 1
H H23 0.8684 -0.2345 0.3850 0.031 Uiso calc R 1
C C24 0.83042(7) -0.33920(19) 0.32554(9) 0.0310(6) Uani d . 1
H H24 0.8454 -0.3909 0.3208 0.037 Uiso calc R 1
C C25 0.79442(7) -0.35615(19) 0.29429(9) 0.0325(6) Uani d . 1
H H25 0.7854 -0.4199 0.2691 0.039 Uiso calc R 1
C C26 0.77166(6) -0.27887(19) 0.30022(8) 0.0268(5) Uani d . 1
H H26 0.7475 -0.2903 0.2790 0.032 Uiso calc R 1
C C27 0.78528(5) -0.18451(18) 0.33807(8) 0.0205(5) Uani d . 1
C C28 0.79426(5) -0.01083(17) 0.39082(7) 0.0186(5) Uani d . 1
C C29 0.76808(5) -0.08720(18) 0.35157(8) 0.0200(5) Uani d . 1
C C30 0.73340(6) -0.06041(19) 0.33376(8) 0.0261(5) Uani d . 1
H H30 0.7157 -0.1097 0.3075 0.031 Uiso calc R 1
C C31 0.72493(6) 0.03961(19) 0.35477(8) 0.0264(5) Uani d . 1
H H31 0.7015 0.0574 0.3421 0.032 Uiso calc R 1
C C32 0.75124(6) 0.11421(18) 0.39479(8) 0.0219(5) Uani d . 1
C C33 0.78614(5) 0.08846(18) 0.41173(8) 0.0211(5) Uani d . 1
H H33 0.8039 0.1386 0.4372 0.025 Uiso calc R 1
C C34 0.71707(5) 0.23405(18) 0.42854(8) 0.0220(5) Uani d . 1
C C35 0.69654(5) 0.14095(19) 0.43058(8) 0.0254(5) Uani d . 1
H H35 0.7009 0.0616 0.4248 0.030 Uiso calc R 1
C C36 0.66968(6) 0.1661(2) 0.44112(8) 0.0282(5) Uani d . 1
H H36 0.6558 0.1033 0.4417 0.034 Uiso calc R 1
C C37 0.66304(6) 0.2821(2) 0.45078(8) 0.0303(6) Uani d . 1
H H37 0.6444 0.2986 0.4567 0.036 Uiso calc R 1
C C38 0.68452(6) 0.37369(19) 0.45153(8) 0.0280(5) Uani d . 1
H H38 0.6809 0.4521 0.4596 0.034 Uiso calc R 1
C C39 0.71116(6) 0.35081(18) 0.44063(8) 0.0239(5) Uani d . 1
H H39 0.7254 0.4137 0.4413 0.029 Uiso calc R 1
C C41 0.95645(5) 0.37841(17) 0.61972(8) 0.0192(5) Uani d . 1
C C42 0.97737(5) 0.29200(17) 0.60459(7) 0.0185(5) Uani d . 1
C C43 0.99250(5) 0.31503(18) 0.57225(8) 0.0202(5) Uani d . 1
H H43 0.9902 0.3911 0.5565 0.024 Uiso calc R 1
C C44 1.01132(5) 0.22542(18) 0.56287(8) 0.0205(5) Uani d . 1
C C45 1.01318(5) 0.11188(18) 0.58607(8) 0.0228(5) Uani d . 1
H H45 1.0250 0.0502 0.5794 0.027 Uiso calc R 1
C C46 0.99808(5) 0.08757(18) 0.61885(8) 0.0227(5) Uani d . 1
H H46 0.9998 0.0110 0.6338 0.027 Uiso calc R 1
C C47 0.98038(5) 0.17867(18) 0.62897(8) 0.0196(5) Uani d . 1
C C48 0.94684(5) 0.29644(17) 0.65447(7) 0.0189(5) Uani d . 1
C C49 0.96157(5) 0.18247(18) 0.66049(8) 0.0196(5) Uani d . 1
C C50 0.95606(5) 0.09513(19) 0.69154(8) 0.0241(5) Uani d . 1
H H50 0.9661 0.0190 0.6967 0.029 Uiso calc R 1
C C51 0.93543(5) 0.12335(19) 0.71460(8) 0.0241(5) Uani d . 1
H H51 0.9319 0.0648 0.7354 0.029 Uiso calc R 1
C C52 0.91953(5) 0.23671(18) 0.70794(7) 0.0215(5) Uani d . 1
C C53 0.92589(5) 0.32356(18) 0.67733(7) 0.0208(5) Uani d . 1
H H53 0.9160 0.4000 0.6723 0.025 Uiso calc R 1
C C54 1.02958(6) 0.25627(18) 0.52966(8) 0.0238(5) Uani d . 1
C C55 1.00218(6) 0.2897(2) 0.46937(8) 0.0349(6) Uani d . 1
H H55A 0.9881 0.3556 0.4697 0.052 Uiso calc R 1
H H55B 0.9874 0.2213 0.4513 0.052 Uiso calc R 1
H H55C 1.0139 0.3132 0.4494 0.052 Uiso calc R 1
C C56 1.05387(6) 0.36561(19) 0.55664(9) 0.0325(6) Uani d . 1
H H56A 1.0404 0.4324 0.5579 0.049 Uiso calc R 1
H H56B 1.0645 0.3874 0.5349 0.049 Uiso calc R 1
H H56C 1.0718 0.3452 0.5940 0.049 Uiso calc R 1
C C57 1.05157(6) 0.15233(19) 0.52792(9) 0.0340(6) Uani d . 1
H H57A 1.0625 0.1759 0.5068 0.051 Uiso calc R 1
H H57B 1.0368 0.0836 0.5105 0.051 Uiso calc R 1
H H57C 1.0693 0.1318 0.5654 0.051 Uiso calc R 1
C C58 0.89586(5) 0.25973(19) 0.73302(8) 0.0235(5) Uani d . 1
C C59 0.88190(6) 0.38902(19) 0.72295(9) 0.0314(6) Uani d . 1
H H59A 0.8672 0.3997 0.7391 0.047 Uiso calc R 1
H H59B 0.8685 0.4042 0.6834 0.047 Uiso calc R 1
H H59C 0.9013 0.4444 0.7399 0.047 Uiso calc R 1
C C60 0.86434(6) 0.1736(2) 0.70625(8) 0.0307(6) Uani d . 1
H H60A 0.8495 0.1882 0.7219 0.046 Uiso calc R 1
H H60B 0.8725 0.0917 0.7136 0.046 Uiso calc R 1
H H60C 0.8513 0.1871 0.6666 0.046 Uiso calc R 1
C C61 0.91650(6) 0.2371(2) 0.79650(8) 0.0368(6) Uani d . 1
H H61A 0.9015 0.2517 0.8119 0.055 Uiso calc R 1
H H61B 0.9364 0.2904 0.8136 0.055 Uiso calc R 1
H H61C 0.9245 0.1549 0.8036 0.055 Uiso calc R 1
C C62 0.97744(5) 0.49075(18) 0.65075(8) 0.0203(5) Uani d . 1
C C63 1.01000(5) 0.49687(19) 0.69845(8) 0.0250(5) Uani d . 1
H H63 1.0219 0.4269 0.7168 0.030 Uiso calc R 1
C C64 1.02475(6) 0.60954(19) 0.71856(8) 0.0280(5) Uani d . 1
H H64 1.0468 0.6150 0.7505 0.034 Uiso calc R 1
C C65 1.00701(6) 0.7142(2) 0.69161(8) 0.0285(5) Uani d . 1
H H65 1.0171 0.7889 0.7059 0.034 Uiso calc R 1
C C66 0.97439(6) 0.70824(19) 0.64360(8) 0.0245(5) Uani d . 1
H H66 0.9625 0.7784 0.6256 0.029 Uiso calc R 1
C C67 0.95968(5) 0.59574(18) 0.62279(8) 0.0197(5) Uani d . 1
C C68 0.92505(5) 0.43539(18) 0.56892(8) 0.0189(5) Uani d . 1
C C69 0.92715(5) 0.56103(18) 0.57197(8) 0.0189(5) Uani d . 1
C C70 0.90102(5) 0.62883(18) 0.52896(8) 0.0221(5) Uani d . 1
H H70 0.9020 0.7127 0.5304 0.027 Uiso calc R 1
C C71 0.87345(5) 0.57109(18) 0.48397(8) 0.0227(5) Uani d . 1
H H71 0.8562 0.6167 0.4550 0.027 Uiso calc R 1
C C72 0.87121(5) 0.44564(18) 0.48150(8) 0.0211(5) Uani d . 1
C C73 0.89747(5) 0.37743(18) 0.52439(8) 0.0204(5) Uani d . 1
H H73 0.8964 0.2936 0.5230 0.025 Uiso calc R 1
C C74 0.80835(6) 0.42236(18) 0.40493(8) 0.0224(5) Uani d . 1
C C75 0.78603(6) 0.36416(18) 0.35482(8) 0.0259(5) Uani d . 1
H H75 0.7948 0.3036 0.3418 0.031 Uiso calc R 1
C C76 0.75083(6) 0.3956(2) 0.32408(8) 0.0298(6) Uani d . 1
H H76 0.7361 0.3555 0.2908 0.036 Uiso calc R 1
C C77 0.73740(6) 0.4860(2) 0.34240(9) 0.0302(6) Uani d . 1
H H77 0.7138 0.5076 0.3214 0.036 Uiso calc R 1
C C78 0.75940(6) 0.54388(19) 0.39226(8) 0.0269(5) Uani d . 1
H H78 0.7506 0.6051 0.4048 0.032 Uiso calc R 1
C C79 0.79439(6) 0.51149(18) 0.42363(8) 0.0250(5) Uani d . 1
H H79 0.8088 0.5497 0.4576 0.030 Uiso calc R 1

loop_
_atom_site_aniso_label
_atom_site_aniso_U_11
_atom_site_aniso_U_22
_atom_site_aniso_U_33
_atom_site_aniso_U_12
_atom_site_aniso_U_13
_atom_site_aniso_U_23
N1 0.0230(11) 0.0206(10) 0.0409(11) -0.0003(8) 0.0196(10) 0.0001(8)
N2 0.0228(11) 0.0252(10) 0.0243(9) 0.0036(9) 0.0092(9) -0.0053(8)
C1 0.0168(12) 0.0208(11) 0.0170(10) 0.0017(9) 0.0069(9) -0.0011(9)
C2 0.0200(13) 0.0184(11) 0.0173(10) 0.0039(10) 0.0091(10) 0.0003(9)
C3 0.0200(13) 0.0179(11) 0.0227(11) 0.0000(10) 0.0091(10) -0.0032(9)
C4 0.0260(14) 0.0202(11) 0.0227(11) 0.0046(10) 0.0137(10) 0.0003(9)
C5 0.0282(14) 0.0244(12) 0.0176(10) 0.0033(11) 0.0091(10) -0.0008(10)
C6 0.0196(13) 0.0247(12) 0.0197(11) 0.0006(10) 0.0066(10) -0.0011(9)
C7 0.0176(13) 0.0175(11) 0.0201(11) 0.0026(10) 0.0076(10) -0.0006(9)
C8 0.0172(12) 0.0196(11) 0.0203(11) 0.0028(9) 0.0100(10) -0.0013(9)
C9 0.0205(13) 0.0269(12) 0.0179(10) 0.0027(10) 0.0068(10) -0.0009(9)
C10 0.0201(13) 0.0221(11) 0.0216(11) 0.0042(10) 0.0111(10) 0.0006(9)
C11 0.0200(13) 0.0258(12) 0.0246(11) -0.0008(10) 0.0117(10) -0.0012(10)
C12 0.0187(13) 0.0231(12) 0.0193(11) 0.0012(10) 0.0072(10) -0.0024(9)
C13 0.0186(13) 0.0189(11) 0.0199(11) 0.0021(10) 0.0095(10) -0.0017(9)
C14 0.0296(14) 0.0252(12) 0.0227(11) 0.0007(11) 0.0129(11) 0.0013(10)
C15 0.0395(16) 0.0416(15) 0.0347(13) -0.0078(12) 0.0236(13) -0.0008(11)
C16 0.0487(17) 0.0301(14) 0.0438(14) 0.0054(12) 0.0263(14) 0.0122(11)
C17 0.0547(18) 0.0357(14) 0.0301(12) 0.0003(13) 0.0286(13) 0.0013(11)
C18 0.0259(14) 0.0295(13) 0.0239(11) -0.0018(11) 0.0116(11) 0.0033(10)
C19 0.104(3) 0.104(3) 0.075(2) 0.055(2) 0.076(2) 0.0487(19)
C20 0.0356(18) 0.115(3) 0.0412(15) 0.0052(17) 0.0139(14) 0.0451(17)
C21 0.155(4) 0.059(2) 0.0393(17) -0.051(2) 0.019(2) 0.0152(15)
C22 0.0246(13) 0.0198(11) 0.0160(10) -0.0013(10) 0.0104(10) 0.0014(9)
C23 0.0291(14) 0.0246(12) 0.0233(11) 0.0025(11) 0.0131(11) 0.0015(10)
C24 0.0463(17) 0.0225(12) 0.0306(12) 0.0031(12) 0.0241(13) -0.0019(10)
C25 0.0513(18) 0.0239(13) 0.0264(12) -0.0072(12) 0.0226(13) -0.0057(10)
C26 0.0302(14) 0.0292(13) 0.0185(11) -0.0072(11) 0.0104(11) -0.0008(10)
C27 0.0234(13) 0.0232(12) 0.0139(10) -0.0033(10) 0.0085(10) 0.0018(9)
C28 0.0184(12) 0.0204(11) 0.0161(10) 0.0008(10) 0.0079(9) 0.0038(9)
C29 0.0210(13) 0.0219(11) 0.0155(10) -0.0021(10) 0.0080(10) 0.0013(9)
C30 0.0247(14) 0.0310(13) 0.0182(11) -0.0052(11) 0.0075(10) -0.0022(10)
C31 0.0160(13) 0.0366(14) 0.0241(11) 0.0029(11) 0.0083(10) 0.0037(10)
C32 0.0212(13) 0.0225(12) 0.0235(11) 0.0018(10) 0.0121(10) 0.0033(10)
C33 0.0177(13) 0.0216(12) 0.0217(11) -0.0019(10) 0.0081(10) -0.0006(9)
C34 0.0176(13) 0.0270(12) 0.0206(11) 0.0030(10) 0.0089(10) 0.0030(10)
C35 0.0279(14) 0.0216(12) 0.0289(12) 0.0013(10) 0.0159(11) -0.0005(10)
C36 0.0322(15) 0.0294(13) 0.0277(12) -0.0060(11) 0.0185(11) -0.0038(10)
C37 0.0281(14) 0.0389(14) 0.0301(12) -0.0012(12) 0.0191(11) -0.0056(11)
C38 0.0359(15) 0.0242(12) 0.0268(12) 0.0029(11) 0.0178(11) -0.0020(10)
C39 0.0249(14) 0.0231(12) 0.0246(11) -0.0014(10) 0.0131(11) 0.0006(9)
C41 0.0175(12) 0.0215(11) 0.0193(10) 0.0019(10) 0.0098(10) 0.0005(9)
C42 0.0151(12) 0.0212(11) 0.0162(10) 0.0015(9) 0.0056(9) -0.0008(9)
C43 0.0188(13) 0.0220(12) 0.0166(10) 0.0002(10) 0.0066(10) 0.0018(9)
C44 0.0159(12) 0.0252(12) 0.0175(10) 0.0003(10) 0.0062(10) -0.0027(9)
C45 0.0191(13) 0.0242(12) 0.0231(11) 0.0026(10) 0.0091(10) -0.0032(10)
C46 0.0225(13) 0.0210(11) 0.0204(11) -0.0002(10) 0.0075(10) 0.0007(9)
C47 0.0156(12) 0.0220(12) 0.0174(10) 0.0009(10) 0.0054(10) -0.0006(9)
C48 0.0151(12) 0.0245(12) 0.0139(10) -0.0030(10) 0.0047(9) -0.0014(9)
C49 0.0155(12) 0.0231(12) 0.0161(10) -0.0003(10) 0.0048(9) -0.0006(9)
C50 0.0230(13) 0.0252(12) 0.0204(11) 0.0011(10) 0.0082(10) 0.0012(10)
C51 0.0252(14) 0.0284(13) 0.0182(11) -0.0025(11) 0.0106(10) 0.0028(10)
C52 0.0179(13) 0.0294(13) 0.0125(10) -0.0034(10) 0.0042(9) -0.0026(9)
C53 0.0195(13) 0.0239(12) 0.0165(10) 0.0009(10) 0.0071(10) -0.0014(9)
C54 0.0222(13) 0.0275(12) 0.0242(11) 0.0017(10) 0.0135(10) -0.0014(10)
C55 0.0315(15) 0.0498(16) 0.0297(13) 0.0013(12) 0.0201(12) 0.0025(11)
C56 0.0350(15) 0.0346(14) 0.0349(13) -0.0003(12) 0.0228(12) -0.0006(11)
C57 0.0333(15) 0.0348(14) 0.0440(14) 0.0035(12) 0.0269(13) -0.0008(11)
C58 0.0212(13) 0.0317(13) 0.0176(10) -0.0022(10) 0.0096(10) -0.0006(10)
C59 0.0304(15) 0.0380(14) 0.0325(12) -0.0010(12) 0.0208(11) -0.0030(11)
C60 0.0261(14) 0.0402(14) 0.0262(12) -0.0035(12) 0.0133(11) 0.0005(11)
C61 0.0313(15) 0.0583(17) 0.0211(12) 0.0008(13) 0.0134(11) 0.0006(12)
C62 0.0210(13) 0.0234(12) 0.0209(11) 0.0007(10) 0.0138(10) -0.0001(10)
C63 0.0236(13) 0.0295(13) 0.0235(11) 0.0022(11) 0.0130(10) 0.0010(10)
C64 0.0224(14) 0.0352(14) 0.0240(11) -0.0031(11) 0.0098(10) -0.0046(11)
C65 0.0296(15) 0.0282(13) 0.0293(12) -0.0075(11) 0.0159(11) -0.0065(10)
C66 0.0265(14) 0.0244(12) 0.0257(12) 0.0004(11) 0.0154(11) -0.0003(10)
C67 0.0205(13) 0.0233(12) 0.0217(11) -0.0003(10) 0.0154(10) -0.0002(10)
C68 0.0182(13) 0.0235(12) 0.0206(10) 0.0016(10) 0.0139(10) 0.0010(9)
C69 0.0188(13) 0.0227(12) 0.0205(10) 0.0011(10) 0.0139(10) 0.0009(9)
C70 0.0243(13) 0.0216(12) 0.0247(11) 0.0020(10) 0.0155(11) 0.0022(10)
C71 0.0217(13) 0.0260(12) 0.0220(11) 0.0051(10) 0.0123(10) 0.0063(10)
C72 0.0207(13) 0.0255(12) 0.0188(11) -0.0005(10) 0.0113(10) -0.0018(9)
C73 0.0238(13) 0.0199(11) 0.0223(11) 0.0008(10) 0.0151(10) -0.0018(9)
C74 0.0219(13) 0.0243(12) 0.0210(11) 0.0011(10) 0.0106(10) 0.0028(10)
C75 0.0300(15) 0.0273(12) 0.0214(11) -0.0010(11) 0.0135(11) -0.0019(10)
C76 0.0261(14) 0.0361(14) 0.0222(11) -0.0055(12) 0.0084(11) -0.0006(11)
C77 0.0222(14) 0.0341(14) 0.0298(12) 0.0000(11) 0.0097(11) 0.0051(11)
C78 0.0245(14) 0.0281(13) 0.0298(12) 0.0016(11) 0.0149(11) 0.0008(10)
C79 0.0244(14) 0.0277(13) 0.0224(11) 0.0003(11) 0.0114(10) -0.0009(10)

loop_
_atom_type_symbol
_atom_type_description
_atom_type_scat_dispersion_real
_atom_type_scat_dispersion_imag
_atom_type_scat_source
N N 0.0061 0.0033 'International Tables Vol C Tables 4.2.6.8 and 6.1.1.4'
C C 0.0033 0.0016 'International Tables Vol C Tables 4.2.6.8 and 6.1.1.4'
H H 0.0000 0.0000 'International Tables Vol C Tables 4.2.6.8 and 6.1.1.4'

loop_
_geom_angle_atom_site_label_1
_geom_angle_atom_site_label_2
_geom_angle_atom_site_label_3
_geom_angle
C34 N1 C32 128.47(18)
C34 N1 H1 115.8
C32 N1 H1 115.8
C74 N2 C72 126.98(17)
C74 N2 H2 116.5
C72 N2 H2 116.5
C28 C1 C8 115.62(16)
C28 C1 C22 101.36(16)
C8 C1 C22 115.51(16)
C28 C1 C2 108.37(16)
C8 C1 C2 101.32(15)
C22 C1 C2 115.04(15)
C3 C2 C7 121.45(17)
C3 C2 C1 127.99(18)
C7 C2 C1 110.19(17)
C2 C3 C4 120.26(19)
C2 C3 H3 119.9
C4 C3 H3 119.9
C3 C4 C5 117.20(19)
C3 C4 C14 123.17(19)
C5 C4 C14 119.61(17)
C6 C5 C4 122.74(18)
C6 C5 H5 118.6
C4 C5 H5 118.6
C5 C6 C7 118.9(2)
C5 C6 H6 120.6
C7 C6 H6 120.6
C2 C7 C6 119.47(19)
C2 C7 C13 109.14(17)
C6 C7 C13 131.21(19)
C9 C8 C13 120.46(18)
C9 C8 C1 129.05(18)
C13 C8 C1 110.49(16)
C8 C9 C10 121.06(18)
C8 C9 H9 119.5
C10 C9 H9 119.5
C9 C10 C11 117.42(18)
C9 C10 C18 122.76(18)
C11 C10 C18 119.78(18)
C12 C11 C10 122.29(19)
C12 C11 H11 118.9
C10 C11 H11 118.9
C13 C12 C11 119.06(19)
C13 C12 H12 120.5
C11 C12 H12 120.5
C12 C13 C8 119.69(18)
C12 C13 C7 131.44(18)
C8 C13 C7 108.85(17)
C15 C14 C16 109.35(18)
C15 C14 C4 112.22(17)
C16 C14 C4 109.21(18)
C15 C14 C17 107.09(18)
C16 C14 C17 108.93(17)
C4 C14 C17 109.96(17)
C14 C15 H15A 109.5
C14 C15 H15B 109.5
H15A C15 H15B 109.5
C14 C15 H15C 109.5
H15A C15 H15C 109.5
H15B C15 H15C 109.5
C14 C16 H16A 109.5
C14 C16 H16B 109.5
H16A C16 H16B 109.5
C14 C16 H16C 109.5
H16A C16 H16C 109.5
H16B C16 H16C 109.5
C14 C17 H17A 109.5
C14 C17 H17B 109.5
H17A C17 H17B 109.5
C14 C17 H17C 109.5
H17A C17 H17C 109.5
H17B C17 H17C 109.5
C20 C18 C19 108.8(2)
C20 C18 C21 107.3(2)
C19 C18 C21 108.2(2)
C20 C18 C10 112.24(18)
C19 C18 C10 108.76(18)
C21 C18 C10 111.43(18)
C18 C19 H19A 109.5
C18 C19 H19B 109.5
H19A C19 H19B 109.5
C18 C19 H19C 109.5
H19A C19 H19C 109.5
H19B C19 H19C 109.5
C18 C20 H20A 109.5
C18 C20 H20B 109.5
H20A C20 H20B 109.5
C18 C20 H20C 109.5
H20A C20 H20C 109.5
H20B C20 H20C 109.5
C18 C21 H21A 109.5
C18 C21 H21B 109.5
H21A C21 H21B 109.5
C18 C21 H21C 109.5
H21A C21 H21C 109.5
H21B C21 H21C 109.5
C23 C22 C27 120.73(18)
C23 C22 C1 128.71(19)
C27 C22 C1 110.56(18)
C22 C23 C24 119.1(2)
C22 C23 H23 120.4
C24 C23 H23 120.4
C23 C24 C25 120.4(2)
C23 C24 H24 119.8
C25 C24 H24 119.8
C24 C25 C26 120.6(2)
C24 C25 H25 119.7
C26 C25 H25 119.7
C27 C26 C25 119.3(2)
C27 C26 H26 120.3
C25 C26 H26 120.3
C26 C27 C22 119.8(2)
C26 C27 C29 131.5(2)
C22 C27 C29 108.69(17)
C33 C28 C29 121.56(19)
C33 C28 C1 127.30(18)
C29 C28 C1 110.82(17)
C30 C29 C28 118.62(19)
C30 C29 C27 133.26(19)
C28 C29 C27 108.12(18)
C29 C30 C31 120.2(2)
C29 C30 H30 119.9
C31 C30 H30 119.9
C30 C31 C32 120.9(2)
C30 C31 H31 119.6
C32 C31 H31 119.6
C33 C32 N1 118.05(18)
C33 C32 C31 118.71(19)
N1 C32 C31 123.19(19)
C28 C33 C32 119.95(19)
C28 C33 H33 120.0
C32 C33 H33 120.0
N1 C34 C35 123.41(19)
N1 C34 C39 118.06(19)
C35 C34 C39 118.5(2)
C36 C35 C34 120.1(2)
C36 C35 H35 120.0
C34 C35 H35 120.0
C37 C36 C35 121.2(2)
C37 C36 H36 119.4
C35 C36 H36 119.4
C36 C37 C38 118.7(2)
C36 C37 H37 120.6
C38 C37 H37 120.6
C39 C38 C37 121.0(2)
C39 C38 H38 119.5
C37 C38 H38 119.5
C38 C39 C34 120.4(2)
C38 C39 H39 119.8
C34 C39 H39 119.8
C42 C41 C48 101.17(15)
C42 C41 C68 113.60(15)
C48 C41 C68 114.56(17)
C42 C41 C62 112.73(17)
C48 C41 C62 114.27(15)
C68 C41 C62 101.10(16)
C43 C42 C47 121.18(18)
C43 C42 C41 127.93(18)
C47 C42 C41 110.88(17)
C42 C43 C44 120.74(18)
C42 C43 H43 119.6
C44 C43 H43 119.6
C45 C44 C43 117.37(18)
C45 C44 C54 123.28(18)
C43 C44 C54 119.32(18)
C46 C45 C44 122.40(19)
C46 C45 H45 118.8
C44 C45 H45 118.8
C47 C46 C45 119.30(19)
C47 C46 H46 120.3
C45 C46 H46 120.3
C46 C47 C42 118.95(18)
C46 C47 C49 132.76(19)
C42 C47 C49 108.25(17)
C53 C48 C49 121.23(18)
C53 C48 C41 127.86(18)
C49 C48 C41 110.89(17)
C48 C49 C50 119.38(19)
C48 C49 C47 108.74(17)
C50 C49 C47 131.85(19)
C51 C50 C49 118.9(2)
C51 C50 H50 120.5
C49 C50 H50 120.5
C50 C51 C52 122.79(19)
C50 C51 H51 118.6
C52 C51 H51 118.6
C53 C52 C51 117.23(19)
C53 C52 C58 123.03(19)
C51 C52 C58 119.74(18)
C48 C53 C52 120.39(19)
C48 C53 H53 119.8
C52 C53 H53 119.8
C57 C54 C44 112.52(17)
C57 C54 C55 108.38(17)
C44 C54 C55 109.98(17)
C57 C54 C56 108.27(18)
C44 C54 C56 109.35(16)
C55 C54 C56 108.24(17)
C54 C55 H55A 109.5
C54 C55 H55B 109.5
H55A C55 H55B 109.5
C54 C55 H55C 109.5
H55A C55 H55C 109.5
H55B C55 H55C 109.5
C54 C56 H56A 109.5
C54 C56 H56B 109.5
H56A C56 H56B 109.5
C54 C56 H56C 109.5
H56A C56 H56C 109.5
H56B C56 H56C 109.5
C54 C57 H57A 109.5
C54 C57 H57B 109.5
H57A C57 H57B 109.5
C54 C57 H57C 109.5
H57A C57 H57C 109.5
H57B C57 H57C 109.5
C59 C58 C52 112.05(17)
C59 C58 C60 108.16(17)
C52 C58 C60 109.46(16)
C59 C58 C61 108.33(17)
C52 C58 C61 109.93(17)
C60 C58 C61 108.84(17)
C58 C59 H59A 109.5
C58 C59 H59B 109.5
H59A C59 H59B 109.5
C58 C59 H59C 109.5
H59A C59 H59C 109.5
H59B C59 H59C 109.5
C58 C60 H60A 109.5
C58 C60 H60B 109.5
H60A C60 H60B 109.5
C58 C60 H60C 109.5
H60A C60 H60C 109.5
H60B C60 H60C 109.5
C58 C61 H61A 109.5
C58 C61 H61B 109.5
H61A C61 H61B 109.5
C58 C61 H61C 109.5
H61A C61 H61C 109.5
H61B C61 H61C 109.5
C63 C62 C67 120.82(19)
C63 C62 C41 128.42(18)
C67 C62 C41 110.71(17)
C62 C63 C64 118.7(2)
C62 C63 H63 120.7
C64 C63 H63 120.7
C65 C64 C63 120.8(2)
C65 C64 H64 119.6
C63 C64 H64 119.6
C66 C65 C64 120.6(2)
C66 C65 H65 119.7
C64 C65 H65 119.7
C65 C66 C67 118.90(19)
C65 C66 H66 120.5
C67 C66 H66 120.5
C66 C67 C62 120.15(19)
C66 C67 C69 131.28(19)
C62 C67 C69 108.52(17)
C73 C68 C69 121.38(19)
C73 C68 C41 127.84(18)
C69 C68 C41 110.79(17)
C70 C69 C68 119.12(19)
C70 C69 C67 132.00(19)
C68 C69 C67 108.82(17)
C71 C70 C69 119.71(19)
C71 C70 H70 120.1
C69 C70 H70 120.1
C70 C71 C72 120.95(19)
C70 C71 H71 119.5
C72 C71 H71 119.5
C73 C72 C71 119.46(19)
C73 C72 N2 118.86(18)
C71 C72 N2 121.65(18)
C68 C73 C72 119.37(19)
C68 C73 H73 120.3
C72 C73 H73 120.3
C75 C74 C79 118.4(2)
C75 C74 N2 118.86(19)
C79 C74 N2 122.68(18)
C76 C75 C74 120.5(2)
C76 C75 H75 119.7
C74 C75 H75 119.7
C77 C76 C75 120.6(2)
C77 C76 H76 119.7
C75 C76 H76 119.7
C76 C77 C78 119.2(2)
C76 C77 H77 120.4
C78 C77 H77 120.4
C77 C78 C79 120.5(2)
C77 C78 H78 119.7
C79 C78 H78 119.7
C78 C79 C74 120.73(19)
C78 C79 H79 119.6
C74 C79 H79 119.6

loop_
_geom_bond_atom_site_label_1
_geom_bond_atom_site_label_2
_geom_bond_distance
N1 C34 1.390(3)
N1 C32 1.395(2)
N1 H1 0.8600
N2 C74 1.401(2)
N2 C72 1.409(2)
N2 H2 0.8600
C1 C28 1.517(3)
C1 C8 1.522(3)
C1 C22 1.524(3)
C1 C2 1.545(2)
C2 C3 1.380(3)
C2 C7 1.388(3)
C3 C4 1.401(2)
C3 H3 0.9300
C4 C5 1.403(3)
C4 C14 1.534(3)
C5 C6 1.381(3)
C5 H5 0.9300
C6 C7 1.389(2)
C6 H6 0.9300
C7 C13 1.464(3)
C8 C9 1.382(3)
C8 C13 1.401(2)
C9 C10 1.391(3)
C9 H9 0.9300
C10 C11 1.403(3)
C10 C18 1.527(3)
C11 C12 1.389(3)
C11 H11 0.9300
C12 C13 1.382(3)
C12 H12 0.9300
C14 C15 1.528(3)
C14 C16 1.532(3)
C14 C17 1.541(3)
C15 H15A 0.9600
C15 H15B 0.9600
C15 H15C 0.9600
C16 H16A 0.9600
C16 H16B 0.9600
C16 H16C 0.9600
C17 H17A 0.9600
C17 H17B 0.9600
C17 H17C 0.9600
C18 C20 1.508(3)
C18 C19 1.514(3)
C18 C21 1.520(3)
C19 H19A 0.9600
C19 H19B 0.9600
C19 H19C 0.9600
C20 H20A 0.9600
C20 H20B 0.9600
C20 H20C 0.9600
C21 H21A 0.9600
C21 H21B 0.9600
C21 H21C 0.9600
C22 C23 1.384(3)
C22 C27 1.398(3)
C23 C24 1.385(3)
C23 H23 0.9300
C24 C25 1.385(3)
C24 H24 0.9300
C25 C26 1.388(3)
C25 H25 0.9300
C26 C27 1.384(3)
C26 H26 0.9300
C27 C29 1.468(3)
C28 C33 1.370(3)
C28 C29 1.402(3)
C29 C30 1.380(3)
C30 C31 1.386(3)
C30 H30 0.9300
C31 C32 1.401(3)
C31 H31 0.9300
C32 C33 1.392(3)
C33 H33 0.9300
C34 C35 1.390(3)
C34 C39 1.392(3)
C35 C36 1.379(3)
C35 H35 0.9300
C36 C37 1.373(3)
C36 H36 0.9300
C37 C38 1.380(3)
C37 H37 0.9300
C38 C39 1.371(3)
C38 H38 0.9300
C39 H39 0.9300
C41 C42 1.524(3)
C41 C48 1.526(3)
C41 C68 1.527(3)
C41 C62 1.531(3)
C42 C43 1.378(3)
C42 C47 1.399(3)
C43 C44 1.397(3)
C43 H43 0.9300
C44 C45 1.395(3)
C44 C54 1.529(3)
C45 C46 1.391(3)
C45 H45 0.9300
C46 C47 1.385(3)
C46 H46 0.9300
C47 C49 1.471(3)
C48 C53 1.385(3)
C48 C49 1.391(3)
C49 C50 1.392(3)
C50 C51 1.380(3)
C50 H50 0.9300
C51 C52 1.404(3)
C51 H51 0.9300
C52 C53 1.398(3)
C52 C58 1.533(3)
C53 H53 0.9300
C54 C57 1.520(3)
C54 C55 1.533(3)
C54 C56 1.538(3)
C55 H55A 0.9600
C55 H55B 0.9600
C55 H55C 0.9600
C56 H56A 0.9600
C56 H56B 0.9600
C56 H56C 0.9600
C57 H57A 0.9600
C57 H57B 0.9600
C57 H57C 0.9600
C58 C59 1.528(3)
C58 C60 1.533(3)
C58 C61 1.538(2)
C59 H59A 0.9600
C59 H59B 0.9600
C59 H59C 0.9600
C60 H60A 0.9600
C60 H60B 0.9600
C60 H60C 0.9600
C61 H61A 0.9600
C61 H61B 0.9600
C61 H61C 0.9600
C62 C63 1.379(3)
C62 C67 1.398(3)
C63 C64 1.388(3)
C63 H63 0.9300
C64 C65 1.387(3)
C64 H64 0.9300
C65 C66 1.384(3)
C65 H65 0.9300
C66 C67 1.389(3)
C66 H66 0.9300
C67 C69 1.467(3)
C68 C73 1.379(3)
C68 C69 1.395(3)
C69 C70 1.389(3)
C70 C71 1.383(3)
C70 H70 0.9300
C71 C72 1.393(3)
C71 H71 0.9300
C72 C73 1.392(3)
C73 H73 0.9300
C74 C75 1.391(3)
C74 C79 1.391(3)
C75 C76 1.386(3)
C75 H75 0.9300
C76 C77 1.380(3)
C76 H76 0.9300
C77 C78 1.382(3)
C77 H77 0.9300
C78 C79 1.383(3)
C78 H78 0.9300
C79 H79 0.9300

loop_
_cod_related_entry_id
_cod_related_entry_database
_cod_related_entry_code
1 ChemSpider 24735325
